data_1544212
loop_
_publ_author_name
'Jordon, Jason A.'
'Badenock, Jeanese C.'
'Gribble, Gordon W.'
'Kaur, Manpreet'
'Jasinski, Jerry P.'

_publ_section_title
;
 <i>tert</i>-Butyl
 2,3-dihydro-1<i>H</i>-cyclopenta[<i>b</i>]indole-4-carboxylate
;
_journal_coeditor_code BV4003
_journal_issue 9
_journal_name_full IUCrData
_journal_page_first x161468
_journal_paper_doi 10.1107/S2414314616014681
_journal_volume 1
_journal_year 2016
_chemical_formula_iupac 'C16 H19 N O2'
_chemical_formula_moiety 'C16 H19 N O2'
_chemical_formula_sum 'C16 H19 N O2'
_chemical_formula_weight 257.32
_chemical_name_common
;
2,3-dihydro-1<i>H</i>-cyclopenta[<i>b</i>]indole-4-carboxylic acid
<i>tert</i>-butyl ester
;
_chemical_name_systematic
;
<i>tert</i>-Butyl
2,3-dihydro-1<i>H</i>-cyclopenta[<i>b</i>]indole-4-carboxylate
;
_space_group_crystal_system orthorhombic
_space_group_IT_number 62
_space_group_name_Hall '-P 2ac 2n'
_space_group_name_H-M_alt 'P n m a'
_symmetry_space_group_name_Hall '-P 2ac 2n'
_symmetry_space_group_name_H-M 'P n m a'
_atom_sites_solution_hydrogens geom
_atom_sites_solution_primary direct
_audit_creation_method
;
Olex2 1.2
(compiled 2016.02.19 svn.r3266 for OlexSys, GUI svn.r5155)
;
_cell_angle_alpha 90
_cell_angle_beta 90
_cell_angle_gamma 90
_cell_formula_units_Z 4
_cell_length_a 19.6761(11)
_cell_length_b 7.2330(4)
_cell_length_c 9.9258(7)
_cell_measurement_reflns_used 4596
_cell_measurement_temperature 173(2)
_cell_measurement_theta_max 32.26
_cell_measurement_theta_min 3.48
_cell_volume 1412.61(15)
_computing_cell_refinement
;
<i>CrysAlis PRO</i> (Rigaku-Oxford Diffraction, 2012)
;
_computing_data_collection
;
<i>CrysAlis PRO</i> (Rigaku-Oxford Diffraction, 2012)
;
_computing_data_reduction
;
<i>CrysAlis RED</i> (Rigaku-Oxford Diffraction, 2012)
;
_computing_molecular_graphics
;
OLEX2 (Dolomanov <i>et al.</i>,  2009)
;
_computing_publication_material
;
OLEX2 (Dolomanov <i>et al.</i>,  2009)
;
_computing_structure_refinement
;
SHELXL (Sheldrick, 2015a)
;
_computing_structure_solution
;
SHELXT2014 (Sheldrick, 2015b)
;
_diffrn_ambient_temperature 173(2)
_diffrn_detector_area_resol_mean 16.1500
_diffrn_measured_fraction_theta_full 0.996
_diffrn_measured_fraction_theta_max 0.997
_diffrn_measurement_device_type 'Rigaku-Oxford Diffraction'
_diffrn_measurement_method '\w scans'
_diffrn_radiation_type MoK\a
_diffrn_radiation_wavelength 0.71073
_diffrn_reflns_av_R_equivalents 0.0291
_diffrn_reflns_limit_h_max 24
_diffrn_reflns_limit_h_min -25
_diffrn_reflns_limit_k_max 8
_diffrn_reflns_limit_k_min -9
_diffrn_reflns_limit_l_max 13
_diffrn_reflns_limit_l_min -12
_diffrn_reflns_number 12388
_diffrn_reflns_theta_full 25.000
_diffrn_reflns_theta_max 27.875
_diffrn_reflns_theta_min 3.485
_exptl_absorpt_coefficient_mu 0.079
_exptl_absorpt_correction_T_max 0.9882
_exptl_absorpt_correction_T_min 0.9704
_exptl_absorpt_correction_type multi-scan
_exptl_absorpt_process_details
;
(CrysAlis PRO & CrysAlis RED; Rigaku-Oxford Diffraction, 2012)
;
_exptl_crystal_colour colourless
_exptl_crystal_density_diffrn 1.210
_exptl_crystal_density_method 'not measured'
_exptl_crystal_description block
_exptl_crystal_F_000 552
_exptl_crystal_size_max 0.38
_exptl_crystal_size_mid 0.26
_exptl_crystal_size_min 0.15
_refine_diff_density_max 0.162
_refine_diff_density_min -0.178
_refine_ls_extinction_method none
_refine_ls_goodness_of_fit_ref 1.105
_refine_ls_hydrogen_treatment constr
_refine_ls_matrix_type full
_refine_ls_number_parameters 113
_refine_ls_number_reflns 1808
_refine_ls_number_restraints 0
_refine_ls_restrained_S_all 1.105
_refine_ls_R_factor_all 0.0672
_refine_ls_R_factor_gt 0.0560
_refine_ls_shift/su_max 0.000
_refine_ls_shift/su_mean 0.000
_refine_ls_structure_factor_coef Fsqd
_refine_ls_weighting_details 'w=1/[\s^2^(Fo^2^)+(0.0562P)^2^+0.3940P] where P=(Fo^2^+2Fc^2^)/3'
_refine_ls_weighting_scheme calc
_refine_ls_wR_factor_gt 0.1389
_refine_ls_wR_factor_ref 0.1465
_reflns_number_gt 1486
_reflns_number_total 1808
_reflns_threshold_expression 'I > 2\s(I)'
_cod_data_source_file bv4003sup1.cif
_cod_data_source_block I
_cod_database_code 1544212
_shelx_space_group_comment
;
The symmetry employed for this shelxl refinement is uniquely defined
by the following loop, which should always be used as a source of
symmetry information in preference to the above space-group names.
They are only intended as comments.
;
_shelx_estimated_absorpt_t_min 0.970
_shelx_estimated_absorpt_t_max 0.988
_shelxl_version_number 2014/6

loop_
_space_group_symop_operation_xyz
'x, y, z'
'-x+1/2, -y, z+1/2'
'-x, y+1/2, -z'
'x+1/2, -y+1/2, -z+1/2'
'-x, -y, -z'
'x-1/2, y, -z-1/2'
'x, -y-1/2, z'
'-x-1/2, y-1/2, z-1/2'

loop_
_atom_site_type_symbol
_atom_site_label
_atom_site_fract_x
_atom_site_fract_y
_atom_site_fract_z
_atom_site_U_iso_or_equiv
_atom_site_adp_type
_atom_site_calc_flag
_atom_site_occupancy
O O1 0.32442(9) 0.2500 1.10343(19) 0.0736(6) Uani d 1
O O2 0.35771(8) 0.2500 0.88593(17) 0.0631(5) Uani d 1
N N1 0.43643(8) 0.2500 1.04482(17) 0.0438(4) Uani d 1
C C1 0.49003(10) 0.2500 0.9521(2) 0.0408(4) Uani d 1
C C2 0.49512(11) 0.2500 0.8034(2) 0.0484(5) Uani d 1
H H2A 0.4739 0.3616 0.7640 0.058 Uiso calc 0.5
H H2B 0.4739 0.1384 0.7640 0.058 Uiso calc 0.5
C C3 0.57309(12) 0.2500 0.7828(2) 0.0586(6) Uani d 1
H H3A 0.5869 0.1391 0.7311 0.070 Uiso calc 0.5
H H3B 0.5869 0.3609 0.7311 0.070 Uiso calc 0.5
C C4 0.60802(11) 0.2500 0.9211(2) 0.0547(6) Uani d 1
H H4A 0.6366 0.1385 0.9331 0.066 Uiso calc 0.5
H H4B 0.6366 0.3615 0.9331 0.066 Uiso calc 0.5
C C5 0.54989(10) 0.2500 1.0164(2) 0.0442(5) Uani d 1
C C6 0.53714(12) 0.2500 1.1579(2) 0.0490(5) Uani d 1
C C7 0.57817(15) 0.2500 1.2717(3) 0.0674(7) Uani d 1
H H7 0.6263 0.2500 1.2632 0.081 Uiso calc 1
C C8 0.5485(2) 0.2500 1.3961(3) 0.0874(10) Uani d 1
H H8 0.5765 0.2500 1.4741 0.105 Uiso calc 1
C C9 0.4784(2) 0.2500 1.4109(3) 0.0863(10) Uani d 1
H H9 0.4594 0.2500 1.4989 0.104 Uiso calc 1
C C10 0.43543(15) 0.2500 1.3003(2) 0.0652(7) Uani d 1
H H10 0.3874 0.2500 1.3104 0.078 Uiso calc 1
C C11 0.46572(12) 0.2500 1.1746(2) 0.0471(5) Uani d 1
C C12 0.36713(10) 0.2500 1.0180(2) 0.0513(5) Uani d 1
C C13 0.28904(12) 0.2500 0.8262(3) 0.0673(7) Uani d 1
C C14 0.30593(17) 0.2500 0.6773(3) 0.0996(12) Uani d 1
H H14A 0.2638 0.2500 0.6248 0.149 Uiso calc 1
H H14B 0.3325 0.3606 0.6554 0.149 Uiso calc 0.5
H H14C 0.3325 0.1394 0.6554 0.149 Uiso calc 0.5
C C15 0.25196(10) 0.0761(3) 0.8664(2) 0.0919(8) Uani d 1
H H15A 0.2814 -0.0311 0.8514 0.138 Uiso calc 1
H H15B 0.2106 0.0635 0.8121 0.138 Uiso calc 1
H H15C 0.2397 0.0830 0.9620 0.138 Uiso calc 1

loop_
_atom_site_aniso_label
_atom_site_aniso_U_11
_atom_site_aniso_U_22
_atom_site_aniso_U_33
_atom_site_aniso_U_12
_atom_site_aniso_U_13
_atom_site_aniso_U_23
O1 0.0494(9) 0.0972(14) 0.0743(12) 0.000 0.0089(8) 0.000
O2 0.0406(8) 0.0872(12) 0.0614(10) 0.000 -0.0137(7) 0.000
N1 0.0427(9) 0.0436(9) 0.0450(9) 0.000 -0.0029(7) 0.000
C1 0.0421(10) 0.0340(9) 0.0463(11) 0.000 -0.0026(8) 0.000
C2 0.0525(12) 0.0462(11) 0.0466(11) 0.000 -0.0054(9) 0.000
C3 0.0579(13) 0.0584(13) 0.0596(14) 0.000 0.0092(11) 0.000
C4 0.0433(11) 0.0507(12) 0.0701(15) 0.000 -0.0006(10) 0.000
C5 0.0453(10) 0.0363(9) 0.0511(11) 0.000 -0.0081(9) 0.000
C6 0.0559(12) 0.0384(10) 0.0526(12) 0.000 -0.0109(10) 0.000
C7 0.0740(17) 0.0687(15) 0.0596(15) 0.000 -0.0255(13) 0.000
C8 0.111(3) 0.097(2) 0.0548(16) 0.000 -0.0305(17) 0.000
C9 0.122(3) 0.095(2) 0.0414(13) 0.000 -0.0040(15) 0.000
C10 0.0810(17) 0.0641(15) 0.0506(13) 0.000 0.0058(12) 0.000
C11 0.0584(13) 0.0382(10) 0.0447(11) 0.000 -0.0059(9) 0.000
C12 0.0426(11) 0.0509(12) 0.0603(13) 0.000 -0.0022(10) 0.000
C13 0.0450(12) 0.0737(16) 0.0832(18) 0.000 -0.0249(12) 0.000
C14 0.079(2) 0.140(3) 0.081(2) 0.000 -0.0380(17) 0.000
C15 0.0649(12) 0.0779(14) 0.133(2) -0.0129(10) -0.0315(12) 0.0047(13)

loop_
_atom_type_symbol
_atom_type_description
_atom_type_scat_dispersion_real
_atom_type_scat_dispersion_imag
_atom_type_scat_source
C C 0.0033 0.0016 'International Tables Vol C Tables 4.2.6.8 and 6.1.1.4'
H H 0.0000 0.0000 'International Tables Vol C Tables 4.2.6.8 and 6.1.1.4'
N N 0.0061 0.0033 'International Tables Vol C Tables 4.2.6.8 and 6.1.1.4'
O O 0.0106 0.0060 'International Tables Vol C Tables 4.2.6.8 and 6.1.1.4'

loop_
_geom_angle_atom_site_label_1
_geom_angle_atom_site_label_2
_geom_angle_atom_site_label_3
_geom_angle_site_symmetry_1
_geom_angle_site_symmetry_3
_geom_angle
C12 O2 C13 . . 121.74(19)
C1 N1 C11 . . 107.02(16)
C12 N1 C1 . . 127.82(18)
C12 N1 C11 . . 125.16(18)
N1 C1 C2 . . 135.00(17)
C5 C1 N1 . . 110.42(18)
C5 C1 C2 . . 114.58(19)
C1 C2 H2A . . 111.5
C1 C2 H2B . . 111.5
C1 C2 C3 . . 101.51(17)
H2A C2 H2B . . 109.3
C3 C2 H2A . . 111.5
C3 C2 H2B . . 111.5
C2 C3 H3A . . 109.9
C2 C3 H3B . . 109.9
H3A C3 H3B . . 108.3
C4 C3 C2 . . 108.96(19)
C4 C3 H3A . . 109.9
C4 C3 H3B . . 109.9
C3 C4 H4A . . 111.2
C3 C4 H4B . . 111.2
H4A C4 H4B . . 109.1
C5 C4 C3 . . 103.01(17)
C5 C4 H4A . . 111.2
C5 C4 H4B . . 111.2
C1 C5 C4 . . 111.95(19)
C1 C5 C6 . . 108.33(19)
C6 C5 C4 . . 139.71(19)
C7 C6 C5 . . 134.3(2)
C7 C6 C11 . . 118.8(2)
C11 C6 C5 . . 106.85(18)
C6 C7 H7 . . 120.4
C8 C7 C6 . . 119.1(3)
C8 C7 H7 . . 120.4
C7 C8 H8 . . 119.3
C7 C8 C9 . . 121.4(3)
C9 C8 H8 . . 119.3
C8 C9 H9 . . 119.3
C10 C9 C8 . . 121.5(3)
C10 C9 H9 . . 119.3
C9 C10 H10 . . 121.5
C11 C10 C9 . . 116.9(3)
C11 C10 H10 . . 121.5
N1 C11 C6 . . 107.37(18)
C10 C11 N1 . . 130.4(2)
C10 C11 C6 . . 122.2(2)
O1 C12 O2 . . 127.2(2)
O1 C12 N1 . . 123.7(2)
O2 C12 N1 . . 109.11(19)
O2 C13 C14 . . 101.0(2)
O2 C13 C15 . . 109.67(14)
O2 C13 C15 . 7_565 109.67(14)
C15 C13 C14 7_565 . 111.38(16)
C15 C13 C14 . . 111.38(16)
C15 C13 C15 7_565 . 113.0(2)
C13 C14 H14A . . 109.5
C13 C14 H14B . . 109.5
C13 C14 H14C . . 109.5
H14A C14 H14B . . 109.5
H14A C14 H14C . . 109.5
H14B C14 H14C . . 109.5
C13 C15 H15A . . 109.5
C13 C15 H15B . . 109.5
C13 C15 H15C . . 109.5
H15A C15 H15B . . 109.5
H15A C15 H15C . . 109.5
H15B C15 H15C . . 109.5

loop_
_geom_bond_atom_site_label_1
_geom_bond_atom_site_label_2
_geom_bond_site_symmetry_2
_geom_bond_distance
O1 C12 . 1.194(3)
O2 C12 . 1.324(3)
O2 C13 . 1.476(3)
N1 C1 . 1.400(3)
N1 C11 . 1.411(3)
N1 C12 . 1.389(3)
C1 C2 . 1.479(3)
C1 C5 . 1.340(3)
C2 H2A . 0.9900
C2 H2B . 0.9900
C2 C3 . 1.548(3)
C3 H3A . 0.9900
C3 H3B . 0.9900
C3 C4 . 1.536(3)
C4 H4A . 0.9900
C4 H4B . 0.9900
C4 C5 . 1.484(3)
C5 C6 . 1.427(3)
C6 C7 . 1.388(3)
C6 C11 . 1.415(3)
C7 H7 . 0.9500
C7 C8 . 1.365(4)
C8 H8 . 0.9500
C8 C9 . 1.388(5)
C9 H9 . 0.9500
C9 C10 . 1.385(4)
C10 H10 . 0.9500
C10 C11 . 1.383(3)
C13 C14 . 1.515(4)
C13 C15 7_565 1.508(3)
C13 C15 . 1.508(3)
C14 H14A . 0.9800
C14 H14B . 0.9800
C14 H14C . 0.9800
C15 H15A . 0.9800
C15 H15B . 0.9800
C15 H15C . 0.9800

loop_
_geom_hbond_atom_site_label_D
_geom_hbond_atom_site_label_H
_geom_hbond_atom_site_label_A
_geom_hbond_distance_DH
_geom_hbond_distance_HA
_geom_hbond_distance_DA
_geom_hbond_angle_DHA
C10 H10 O1 0.95 2.40 2.931(3) 115.1
C15 H15C O1 0.98 2.49 3.025(3) 113.9

loop_
_geom_torsion_atom_site_label_1
_geom_torsion_atom_site_label_2
_geom_torsion_atom_site_label_3
_geom_torsion_atom_site_label_4
_geom_torsion_site_symmetry_4
_geom_torsion
N1 C1 C2 C3 . 180.0000(10)
N1 C1 C5 C4 . 180.000000
N1 C1 C5 C6 . 0.0000(10)
C1 N1 C11 C6 . 0.0000(10)
C1 N1 C11 C10 . 180.0000(10)
C1 N1 C12 O1 . 180.0000(10)
C1 N1 C12 O2 . 0.0000(10)
C1 C2 C3 C4 . 0.000000
C1 C5 C6 C7 . 180.0000(10)
C1 C5 C6 C11 . 0.0000(10)
C2 C1 C5 C4 . 0.0000(10)
C2 C1 C5 C6 . 180.000000
C2 C3 C4 C5 . 0.000000
C3 C4 C5 C1 . 0.000000
C3 C4 C5 C6 . 180.0000(10)
C4 C5 C6 C7 . 0.0000(10)
C4 C5 C6 C11 . 180.0000(10)
C5 C1 C2 C3 . 0.000000
C5 C6 C7 C8 . 180.0000(10)
C5 C6 C11 N1 . 0.0000(10)
C5 C6 C11 C10 . 180.0000(10)
C6 C7 C8 C9 . 0.0000(10)
C7 C6 C11 N1 . 180.0000(10)
C7 C6 C11 C10 . 0.0000(10)
C7 C8 C9 C10 . 0.0000(10)
C8 C9 C10 C11 . 0.0000(10)
C9 C10 C11 N1 . 180.0000(10)
C9 C10 C11 C6 . 0.0000(10)
C11 N1 C1 C2 . 180.0000(10)
C11 N1 C1 C5 . 0.000000
C11 N1 C12 O1 . 0.0000(10)
C11 N1 C12 O2 . 180.000000
C11 C6 C7 C8 . 0.0000(10)
C12 O2 C13 C14 . 180.000000
C12 O2 C13 C15 7_565 62.35(18)
C12 O2 C13 C15 . -62.35(18)
C12 N1 C1 C2 . 0.0000(10)
C12 N1 C1 C5 . 180.000000
C12 N1 C11 C6 . 180.0000(10)
C12 N1 C11 C10 . 0.0000(10)
C13 O2 C12 O1 . 0.0000(10)
C13 O2 C12 N1 . 180.000000

_cod_database_fobs_code 1544212
